data_2100688
loop_
_publ_author_name
'A. Bialonska'
'Z. Ciunik'

_publ_section_title
;
 Hydrophobic `lock and key' recognition of <i>N</i>-4-nitrobenzoylamino
 acid by strychnine
;
_journal_coeditor_code BS5030
_journal_date_accepted 2006-06-29
_journal_date_recd_electronic 2006-02-06
_journal_issue 6
_journal_name_full 'Acta Crystallographica Section B'
_journal_page_first 1061
_journal_page_last 1070
_journal_paper_category FA
_journal_paper_doi 10.1107/S0108768106025249
_journal_volume 62
_journal_year 2006
_chemical_formula_sum 'C32 H39.5 N4 O12.75'
_chemical_formula_weight 684.18
_chemical_name_systematic
;
 strychninium hydrogen N-4-nitrobenzoyl-L-aspartate 3.75-hydrate
;
_space_group_IT_number 4
_symmetry_cell_setting monoclinic
_symmetry_space_group_name_Hall 'P 2yb'
_symmetry_space_group_name_H-M 'P 1 21 1'
_atom_sites_solution_hydrogens geom
_atom_sites_solution_primary direct
_atom_sites_solution_secondary difmap
_audit_creation_method SHELXL-97
_cell_angle_alpha 90.00
_cell_angle_beta 98.55(3)
_cell_angle_gamma 90.00
_cell_formula_units_Z 2
_cell_length_a 7.536(2)
_cell_length_b 11.092(2)
_cell_length_c 19.540(2)
_cell_measurement_reflns_used 9853
_cell_measurement_temperature 100(2)
_cell_measurement_theta_max 27.50
_cell_measurement_theta_min 3.58
_cell_volume 1615.2(6)
_computing_cell_refinement 'CrysAlis RED (Oxford Diffraction,Poland Sp. z o.o)'
_computing_data_collection 'CrysAlis CCD (Oxford Diffraction,Poland Sp. z o.o)'
_computing_data_reduction 'CrysAlis RED (Oxford Diffraction,Poland Sp. z o.o)'
_computing_molecular_graphics 'SHELXTL-NT V5.1, Bruker AXS 1999'
_computing_publication_material 'SHELXL-97 (Sheldrick, 1997)'
_computing_structure_refinement 'SHELXL-97 (Sheldrick, 1997)'
_computing_structure_solution 'SHELXS-97 (Sheldrick, 1990)'
_diffrn_ambient_temperature 100(2)
_diffrn_measured_fraction_theta_full 0.987
_diffrn_measured_fraction_theta_max 0.987
_diffrn_measurement_device_type 'Kuma KM4CCD'
_diffrn_measurement_method '\w scan'
_diffrn_radiation_monochromator graphite
_diffrn_radiation_source 'fine-focus sealed tube'
_diffrn_radiation_type MoK\a
_diffrn_radiation_wavelength 0.71073
_diffrn_reflns_av_R_equivalents 0.0509
_diffrn_reflns_av_sigmaI/netI 0.0522
_diffrn_reflns_limit_h_max 9
_diffrn_reflns_limit_h_min -7
_diffrn_reflns_limit_k_max 14
_diffrn_reflns_limit_k_min -14
_diffrn_reflns_limit_l_max 24
_diffrn_reflns_limit_l_min -25
_diffrn_reflns_number 10626
_diffrn_reflns_theta_full 27.50
_diffrn_reflns_theta_max 27.50
_diffrn_reflns_theta_min 3.58
_diffrn_standards_number 0
_exptl_absorpt_coefficient_mu 0.110
_exptl_absorpt_correction_type none
_exptl_crystal_colour colourless
_exptl_crystal_density_diffrn 1.407
_exptl_crystal_density_method 'not measured'
_exptl_crystal_description block
_exptl_crystal_F_000 723
_exptl_crystal_size_max 0.25
_exptl_crystal_size_mid 0.20
_exptl_crystal_size_min 0.20
_refine_diff_density_max 0.332
_refine_diff_density_min -0.357
_refine_ls_abs_structure_details 'from known structure, Robertson and Beevers, 1951'
_refine_ls_extinction_method none
_refine_ls_goodness_of_fit_ref 1.058
_refine_ls_hydrogen_treatment constr
_refine_ls_matrix_type full
_refine_ls_number_parameters 450
_refine_ls_number_reflns 3859
_refine_ls_number_restraints 1
_refine_ls_restrained_S_all 1.057
_refine_ls_R_factor_all 0.0602
_refine_ls_R_factor_gt 0.0490
_refine_ls_shift/su_max 0.001
_refine_ls_shift/su_mean 0.000
_refine_ls_structure_factor_coef Fsqd
_refine_ls_weighting_details 'calc w=1/[\s^2^(Fo^2^)+(0.0741P)^2^+0.0000P] where P=(Fo^2^+2Fc^2^)/3'
_refine_ls_weighting_scheme calc
_refine_ls_wR_factor_gt 0.1186
_refine_ls_wR_factor_ref 0.1258
_reflns_number_gt 3247
_reflns_number_total 3859
_reflns_threshold_expression >2sigma(I)
_cod_data_source_file bs5030.cif
_cod_data_source_block 3a
_cod_original_cell_volume 1615.2(5)
_cod_original_sg_symbol_H-M 'P 21'
_cod_original_formula_sum 'C32 H39.50 N4 O12.75'
_cod_database_code 2100688

loop_
_symmetry_equiv_pos_as_xyz
'x, y, z'
'-x, y+1/2, -z'

loop_
_atom_site_type_symbol
_atom_site_label
_atom_site_fract_x
_atom_site_fract_y
_atom_site_fract_z
_atom_site_U_iso_or_equiv
_atom_site_adp_type
_atom_site_calc_flag
_atom_site_refinement_flags
_atom_site_occupancy
_atom_site_disorder_assembly
_atom_site_disorder_group
O O1 0.6865(3) 0.2486(2) 0.34924(12) 0.0247(5) Uani d . 1 . .
O O2 1.1945(3) 0.3257(2) 0.50785(11) 0.0238(5) Uani d . 1 . .
N N1 1.1085(3) 0.4209(2) 0.40485(13) 0.0182(5) Uani d . 1 . .
N N2 0.8100(3) 0.5931(3) 0.20454(14) 0.0228(6) Uani d . 1 . .
H H22 0.8140 0.6558 0.1732 0.027 Uiso calc R 1 . .
C C1 1.3621(4) 0.5468(3) 0.46822(16) 0.0196(6) Uani d . 1 . .
H H1 1.3963 0.4898 0.5040 0.024 Uiso calc R 1 . .
C C2 1.4505(4) 0.6574(3) 0.46688(16) 0.0217(7) Uani d . 1 . .
H H2 1.5454 0.6761 0.5030 0.026 Uiso calc R 1 . .
C C3 1.4038(4) 0.7409(3) 0.41424(17) 0.0233(7) Uani d . 1 . .
H H3 1.4668 0.8151 0.4146 0.028 Uiso calc R 1 . .
C C4 1.2638(4) 0.7155(3) 0.36058(16) 0.0202(6) Uani d . 1 . .
H H4 1.2314 0.7718 0.3243 0.024 Uiso calc R 1 . .
C C5 1.1730(4) 0.6062(3) 0.36136(16) 0.0186(6) Uani d . 1 . .
C C6 1.2218(4) 0.5236(3) 0.41486(15) 0.0184(6) Uani d . 1 . .
C C7 1.0288(4) 0.5542(3) 0.30767(15) 0.0184(6) Uani d . 1 . .
C C8 0.9625(4) 0.4427(3) 0.34602(15) 0.0174(6) Uani d . 1 . .
H H8 0.9513 0.3714 0.3144 0.021 Uiso calc R 1 . .
C C9 1.0801(4) 0.3419(3) 0.45674(15) 0.0184(6) Uani d . 1 . .
C C10 0.9016(4) 0.2767(3) 0.44840(18) 0.0246(7) Uani d . 1 . .
H H10A 0.8692 0.2644 0.4952 0.029 Uiso calc R 1 . .
H H10B 0.9197 0.1958 0.4291 0.029 Uiso calc R 1 . .
C C11 0.7396(4) 0.3344(3) 0.40334(16) 0.0219(6) Uani d . 1 . .
H H11 0.6400 0.3440 0.4315 0.026 Uiso calc R 1 . .
C C12 0.5167(4) 0.2728(3) 0.30729(19) 0.0290(8) Uani d . 1 . .
H H12A 0.4345 0.3098 0.3364 0.035 Uiso calc R 1 . .
H H12B 0.4627 0.1959 0.2888 0.035 Uiso calc R 1 . .
C C13 0.5369(4) 0.3557(3) 0.24828(17) 0.0263(7) Uani d . 1 . .
H H13 0.5057 0.3263 0.2024 0.032 Uiso calc R 1 . .
C C14 0.5965(4) 0.4688(3) 0.25703(16) 0.0213(6) Uani d . 1 . .
C C15 0.6196(4) 0.5475(3) 0.19667(17) 0.0250(7) Uani d . 1 . .
H H15A 0.5356 0.6165 0.1944 0.030 Uiso calc R 1 . .
H H15B 0.5920 0.5009 0.1532 0.030 Uiso calc R 1 . .
C C16 0.9393(4) 0.4967(3) 0.18849(16) 0.0250(7) Uani d . 1 . .
H H16A 0.8882 0.4154 0.1929 0.030 Uiso calc R 1 . .
H H16B 0.9679 0.5064 0.1410 0.030 Uiso calc R 1 . .
C C17 1.1046(4) 0.5149(3) 0.24133(16) 0.0233(7) Uani d . 1 . .
H H17A 1.1827 0.5784 0.2262 0.028 Uiso calc R 1 . .
H H17B 1.1742 0.4392 0.2493 0.028 Uiso calc R 1 . .
C C18 0.7880(4) 0.4582(3) 0.37688(16) 0.0185(6) Uani d . 1 . .
H H18 0.8186 0.5103 0.4187 0.022 Uiso calc R 1 . .
C C19 0.6452(4) 0.5270(3) 0.32767(15) 0.0191(6) Uani d . 1 . .
H H19 0.5343 0.5346 0.3498 0.023 Uiso calc R 1 . .
C C20 0.7221(4) 0.6533(3) 0.31894(17) 0.0208(6) Uani d . 1 . .
H H20A 0.6281 0.7064 0.2941 0.025 Uiso calc R 1 . .
H H20B 0.7643 0.6892 0.3649 0.025 Uiso calc R 1 . .
C C21 0.8783(4) 0.6419(3) 0.27769(15) 0.0199(6) Uani d . 1 . .
H H21 0.9318 0.7235 0.2733 0.024 Uiso calc R 1 . .
O O3 0.6167(4) 0.9096(3) 0.01963(14) 0.0454(7) Uani d . 1 . .
O O4 0.3396(4) 0.9321(3) -0.03696(14) 0.0490(8) Uani d . 1 . .
O O5 0.1655(4) 1.1749(3) 0.13765(15) 0.0477(8) Uani d . 1 . .
O O6 0.2382(4) 1.3376(3) 0.08367(14) 0.0468(7) Uani d . 1 . .
H H67 0.3101 1.3467 0.0525 0.070 Uiso d R 1 . .
O O7 0.4670(4) 0.8791(3) 0.19562(15) 0.0473(8) Uani d . 1 . .
O O8 1.1734(3) 1.0035(3) 0.45156(12) 0.0341(6) Uani d . 1 . .
O O9 1.3399(3) 1.0355(3) 0.37179(12) 0.0326(6) Uani d . 1 . .
N N3 0.5496(4) 1.0363(3) 0.13182(14) 0.0291(7) Uani d . 1 . .
H H37 0.6263 1.0959 0.1308 0.035 Uiso calc R 1 . .
N N4 1.1930(4) 1.0161(3) 0.39030(14) 0.0256(6) Uani d . 1 . .
C C22 0.4572(5) 0.9479(4) 0.01421(19) 0.0346(9) Uani d . 1 . .
C C23 0.4030(5) 1.0236(4) 0.07396(18) 0.0318(8) Uani d . 1 . .
H H23 0.2989 0.9838 0.0911 0.038 Uiso calc R 1 . .
C C24 0.3458(5) 1.1486(4) 0.04679(19) 0.0334(8) Uani d . 1 . .
H H24A 0.4542 1.1945 0.0396 0.040 Uiso calc R 1 . .
H H24B 0.2696 1.1399 0.0012 0.040 Uiso calc R 1 . .
C C25 0.2444(5) 1.2202(4) 0.09377(19) 0.0349(9) Uani d . 1 . .
C C26 0.5722(5) 0.9615(4) 0.18613(17) 0.0286(8) Uani d . 1 . .
C C27 0.7363(4) 0.9821(3) 0.23820(17) 0.0263(7) Uani d . 1 . .
C C28 0.7236(4) 0.9610(3) 0.30764(17) 0.0234(7) Uani d . 1 . .
H H28 0.6116 0.9382 0.3205 0.028 Uiso calc R 1 . .
C C29 0.8717(4) 0.9729(3) 0.35797(17) 0.0220(6) Uani d . 1 . .
H H29 0.8637 0.9591 0.4054 0.026 Uiso calc R 1 . .
C C30 1.0334(4) 1.0058(3) 0.33672(16) 0.0224(7) Uani d . 1 . .
C C31 1.0523(5) 1.0266(3) 0.26844(16) 0.0280(7) Uani d . 1 . .
H H31 1.1651 1.0480 0.2558 0.034 Uiso calc R 1 . .
C C32 0.9009(5) 1.0153(4) 0.21905(16) 0.0290(8) Uani d . 1 . .
H H32 0.9092 1.0302 0.1718 0.035 Uiso calc R 1 . .
O O1W 0.8271(4) 0.7782(3) 0.11885(14) 0.0446(7) Uani d . 1 . .
H H11W 0.7665 0.8289 0.0913 0.067 Uiso d R 1 . .
H H12W 0.9374 0.7820 0.1124 0.067 Uiso d R 1 . .
O O2W 1.2173(5) 0.7376(4) -0.1186(3) 0.0473(11) Uani d P 0.75 A 1
H H21W 1.1022 0.7390 -0.1282 0.071 Uiso d PR 0.75 A 1
H H22W 1.2520 0.7943 -0.0897 0.071 Uiso d PR 0.75 A 1
O O3W 1.1795(4) 0.7508(4) 0.1350(2) 0.0439(10) Uani d P 0.75 B 1
H H31W 1.2628 0.7984 0.1537 0.066 Uiso d PR 0.75 B 1
H H32W 1.1913 0.7411 0.0922 0.066 Uiso d PR 0.75 B 1
O O4W 1.1402(9) 0.6243(7) 0.0252(3) 0.097(2) Uani d P 0.75 C 1
H H41W 1.1816 0.6534 -0.0126 0.145 Uiso d P 0.75 D 1
H H42W 1.2250 0.5714 0.0448 0.145 Uiso d P 0.75 E 1
O O5W 1.2620(15) 0.6659(12) 0.0795(6) 0.039(3) Uiso d P 0.25 F 2
O O6W 1.204(2) 0.7229(16) -0.0854(7) 0.049(4) Uiso d P 0.25 G 2

loop_
_atom_site_aniso_label
_atom_site_aniso_U_11
_atom_site_aniso_U_22
_atom_site_aniso_U_33
_atom_site_aniso_U_12
_atom_site_aniso_U_13
_atom_site_aniso_U_23
O1 0.0249(11) 0.0159(12) 0.0319(12) -0.0018(9) -0.0001(9) -0.0035(10)
O2 0.0240(11) 0.0230(12) 0.0244(11) 0.0050(10) 0.0036(9) 0.0048(10)
N1 0.0173(12) 0.0166(13) 0.0203(13) -0.0014(10) 0.0014(10) -0.0014(11)
N2 0.0193(13) 0.0275(15) 0.0213(13) -0.0022(11) 0.0017(10) 0.0026(12)
C1 0.0217(14) 0.0188(15) 0.0190(14) 0.0019(12) 0.0049(11) -0.0010(12)
C2 0.0176(14) 0.0229(17) 0.0248(16) 0.0007(13) 0.0037(12) -0.0041(14)
C3 0.0185(14) 0.0222(17) 0.0300(16) -0.0021(13) 0.0062(12) -0.0028(14)
C4 0.0194(14) 0.0174(16) 0.0246(15) 0.0026(12) 0.0059(12) 0.0017(13)
C5 0.0160(14) 0.0206(16) 0.0199(15) 0.0033(12) 0.0055(11) -0.0004(13)
C6 0.0173(14) 0.0183(15) 0.0212(14) 0.0022(12) 0.0083(12) 0.0001(13)
C7 0.0168(14) 0.0219(16) 0.0166(14) 0.0005(12) 0.0030(11) -0.0016(12)
C8 0.0173(14) 0.0176(15) 0.0170(14) 0.0005(12) 0.0010(11) -0.0014(12)
C9 0.0227(15) 0.0155(15) 0.0179(14) 0.0047(12) 0.0056(12) 0.0002(12)
C10 0.0251(16) 0.0201(16) 0.0281(17) -0.0010(14) 0.0027(13) 0.0046(14)
C11 0.0209(15) 0.0204(16) 0.0250(15) -0.0009(13) 0.0055(12) -0.0022(14)
C12 0.0252(16) 0.0249(18) 0.0344(18) -0.0059(15) -0.0036(14) -0.0028(15)
C13 0.0220(16) 0.0288(19) 0.0262(17) -0.0029(14) -0.0021(13) -0.0035(15)
C14 0.0143(13) 0.0267(17) 0.0227(15) 0.0021(13) 0.0015(11) -0.0021(14)
C15 0.0210(15) 0.0315(19) 0.0211(15) -0.0018(14) -0.0014(12) -0.0002(14)
C16 0.0262(16) 0.034(2) 0.0162(14) 0.0007(14) 0.0068(12) -0.0044(14)
C17 0.0241(15) 0.0271(17) 0.0199(15) 0.0019(14) 0.0068(12) -0.0008(14)
C18 0.0171(14) 0.0173(15) 0.0224(15) -0.0015(12) 0.0070(12) -0.0003(13)
C19 0.0149(13) 0.0213(16) 0.0218(14) 0.0014(12) 0.0049(11) -0.0009(13)
C20 0.0186(14) 0.0213(16) 0.0225(15) 0.0027(13) 0.0034(12) 0.0030(13)
C21 0.0224(15) 0.0179(15) 0.0189(14) -0.0031(13) 0.0018(12) 0.0005(13)
O3 0.0599(19) 0.0414(18) 0.0322(15) 0.0142(15) -0.0016(13) -0.0038(13)
O4 0.0581(18) 0.054(2) 0.0298(14) -0.0069(16) -0.0095(13) -0.0020(14)
O5 0.0374(15) 0.070(2) 0.0376(15) -0.0025(15) 0.0114(12) 0.0114(15)
O6 0.0611(19) 0.0457(19) 0.0349(15) 0.0021(15) 0.0109(14) 0.0032(14)
O7 0.0375(15) 0.060(2) 0.0410(16) -0.0202(14) -0.0041(12) 0.0135(15)
O8 0.0352(13) 0.0440(17) 0.0223(12) -0.0031(12) 0.0016(10) 0.0000(11)
O9 0.0236(12) 0.0402(16) 0.0332(13) -0.0054(11) 0.0016(10) 0.0041(12)
N3 0.0266(14) 0.0343(18) 0.0249(14) -0.0048(13) -0.0011(11) -0.0029(14)
N4 0.0295(15) 0.0206(14) 0.0262(15) 0.0021(12) 0.0027(12) 0.0005(12)
C22 0.045(2) 0.028(2) 0.0287(18) -0.0043(18) -0.0031(16) 0.0042(16)
C23 0.0326(18) 0.033(2) 0.0275(17) -0.0037(16) -0.0032(14) 0.0035(16)
C24 0.0339(18) 0.037(2) 0.0290(18) -0.0010(17) 0.0043(15) 0.0056(17)
C25 0.0263(18) 0.047(2) 0.0291(18) -0.0045(17) -0.0027(14) 0.0068(18)
C26 0.0277(16) 0.036(2) 0.0220(16) -0.0063(16) 0.0030(13) -0.0005(15)
C27 0.0265(16) 0.0286(19) 0.0231(16) -0.0014(15) 0.0012(13) -0.0008(15)
C28 0.0256(16) 0.0191(16) 0.0266(16) -0.0007(13) 0.0070(13) -0.0005(14)
C29 0.0266(16) 0.0184(16) 0.0210(15) -0.0008(13) 0.0039(12) -0.0033(13)
C30 0.0252(16) 0.0202(16) 0.0210(15) 0.0027(13) 0.0005(12) -0.0007(13)
C31 0.0268(16) 0.033(2) 0.0240(16) -0.0035(15) 0.0034(13) -0.0002(16)
C32 0.0295(17) 0.042(2) 0.0157(14) -0.0036(16) 0.0026(13) 0.0037(15)
O1W 0.0474(16) 0.0419(18) 0.0423(16) -0.0023(14) -0.0003(13) 0.0159(13)
O2W 0.035(2) 0.030(2) 0.075(3) 0.0007(17) 0.000(2) -0.003(2)
O3W 0.0312(18) 0.044(2) 0.051(2) -0.0195(17) -0.0125(16) 0.0161(19)
O4W 0.116(5) 0.089(5) 0.092(4) -0.017(4) 0.040(4) 0.001(4)

loop_
_atom_type_symbol
_atom_type_description
_atom_type_scat_dispersion_real
_atom_type_scat_dispersion_imag
_atom_type_scat_source
C C 0.0033 0.0000 'International Tables Vol C Tables 4.2.6.8 and 6.1.1.4'
H H 0.0000 0.0000 'International Tables Vol C Tables 4.2.6.8 and 6.1.1.4'
N N 0.0061 0.0000 'International Tables Vol C Tables 4.2.6.8 and 6.1.1.4'
O O 0.0106 0.0000 'International Tables Vol C Tables 4.2.6.8 and 6.1.1.4'

loop_
_geom_angle_atom_site_label_1
_geom_angle_atom_site_label_2
_geom_angle_atom_site_label_3
_geom_angle
C11 O1 C12 115.0(2)
C9 N1 C6 124.3(3)
C9 N1 C8 119.5(2)
C6 N1 C8 109.7(2)
C15 N2 C16 112.0(3)
C15 N2 C21 113.2(2)
C16 N2 C21 107.7(2)
C15 N2 H22 107.9
C16 N2 H22 107.9
C21 N2 H22 107.9
C6 C1 C2 117.3(3)
C6 C1 H1 121.3
C2 C1 H1 121.3
C3 C2 C1 122.0(3)
C3 C2 H2 119.0
C1 C2 H2 119.0
C2 C3 C4 120.0(3)
C2 C3 H3 120.0
C4 C3 H3 120.0
C5 C4 C3 118.9(3)
C5 C4 H4 120.5
C3 C4 H4 120.5
C4 C5 C6 120.2(3)
C4 C5 C7 129.0(3)
C6 C5 C7 110.6(3)
C1 C6 C5 121.6(3)
C1 C6 N1 128.7(3)
C5 C6 N1 109.7(3)
C5 C7 C21 115.8(3)
C5 C7 C17 111.8(2)
C21 C7 C17 101.6(2)
C5 C7 C8 102.6(2)
C21 C7 C8 114.3(2)
C17 C7 C8 111.2(3)
N1 C8 C18 107.0(2)
N1 C8 C7 104.3(2)
C18 C8 C7 116.9(3)
N1 C8 H8 109.4
C18 C8 H8 109.4
C7 C8 H8 109.4
O2 C9 N1 121.5(3)
O2 C9 C10 121.4(3)
N1 C9 C10 117.1(3)
C9 C10 C11 118.7(3)
C9 C10 H10A 107.6
C11 C10 H10A 107.6
C9 C10 H10B 107.6
C11 C10 H10B 107.6
H10A C10 H10B 107.1
O1 C11 C18 113.6(2)
O1 C11 C10 104.9(3)
C18 C11 C10 111.0(3)
O1 C11 H11 109.1
C18 C11 H11 109.1
C10 C11 H11 109.1
O1 C12 C13 111.7(3)
O1 C12 H12A 109.3
C13 C12 H12A 109.3
O1 C12 H12B 109.3
C13 C12 H12B 109.3
H12A C12 H12B 107.9
C14 C13 C12 123.3(3)
C14 C13 H13 118.4
C12 C13 H13 118.4
C13 C14 C15 121.5(3)
C13 C14 C19 123.2(3)
C15 C14 C19 115.3(3)
C14 C15 N2 109.6(3)
C14 C15 H15A 109.7
N2 C15 H15A 109.7
C14 C15 H15B 109.7
N2 C15 H15B 109.7
H15A C15 H15B 108.2
C17 C16 N2 104.8(2)
C17 C16 H16A 110.8
N2 C16 H16A 110.8
C17 C16 H16B 110.8
N2 C16 H16B 110.8
H16A C16 H16B 108.9
C16 C17 C7 103.9(2)
C16 C17 H17A 111.0
C7 C17 H17A 111.0
C16 C17 H17B 111.0
C7 C17 H17B 111.0
H17A C17 H17B 109.0
C11 C18 C8 107.1(2)
C11 C18 C19 118.5(2)
C8 C18 C19 111.8(2)
C11 C18 H18 106.2
C8 C18 H18 106.2
C19 C18 H18 106.2
C14 C19 C18 114.2(3)
C14 C19 C20 109.4(3)
C18 C19 C20 106.4(2)
C14 C19 H19 108.9
C18 C19 H19 108.9
C20 C19 H19 108.9
C21 C20 C19 108.4(3)
C21 C20 H20A 110.0
C19 C20 H20A 110.0
C21 C20 H20B 110.0
C19 C20 H20B 110.0
H20A C20 H20B 108.4
C20 C21 C7 115.7(2)
C20 C21 N2 109.9(2)
C7 C21 N2 104.8(2)
C20 C21 H21 108.7
C7 C21 H21 108.7
N2 C21 H21 108.7
C25 O6 H67 101.9
C26 N3 C23 123.0(3)
C26 N3 H37 118.5
C23 N3 H37 118.5
O9 N4 O8 123.0(3)
O9 N4 C30 118.5(2)
O8 N4 C30 118.4(3)
O4 C22 O3 125.1(4)
O4 C22 C23 116.5(4)
O3 C22 C23 118.4(3)
N3 C23 C24 108.8(3)
N3 C23 C22 112.5(3)
C24 C23 C22 109.0(3)
N3 C23 H23 108.8
C24 C23 H23 108.8
C22 C23 H23 108.8
C25 C24 C23 114.2(3)
C25 C24 H24A 108.7
C23 C24 H24A 108.7
C25 C24 H24B 108.7
C23 C24 H24B 108.7
H24A C24 H24B 107.6
O5 C25 O6 120.1(4)
O5 C25 C24 123.7(4)
O6 C25 C24 116.1(3)
O7 C26 N3 124.5(3)
O7 C26 C27 119.4(3)
N3 C26 C27 116.1(3)
C28 C27 C32 119.8(3)
C28 C27 C26 117.8(3)
C32 C27 C26 122.3(3)
C29 C28 C27 120.8(3)
C29 C28 H28 119.6
C27 C28 H28 119.6
C28 C29 C30 117.6(3)
C28 C29 H29 121.2
C30 C29 H29 121.2
C31 C30 C29 123.5(3)
C31 C30 N4 118.8(3)
C29 C30 N4 117.7(3)
C30 C31 C32 117.7(3)
C30 C31 H31 121.2
C32 C31 H31 121.2
C31 C32 C27 120.6(3)
C31 C32 H32 119.7
C27 C32 H32 119.7
H11W O1W H12W 108.2
H21W O2W H22W 109.1
H31W O3W H32W 108.4
H41W O4W H42W 105.6
H32W O5W H42W 135.8
H21W O6W H22W 91.9

loop_
_geom_bond_atom_site_label_1
_geom_bond_atom_site_label_2
_geom_bond_distance
O1 C11 1.434(4)
O1 C12 1.438(4)
O2 C9 1.232(4)
N1 C9 1.381(4)
N1 C6 1.420(4)
N1 C8 1.488(4)
N2 C15 1.508(4)
N2 C16 1.511(4)
N2 C21 1.544(4)
N2 H22 0.9300
C1 C6 1.394(4)
C1 C2 1.398(5)
C1 H1 0.9500
C2 C3 1.390(5)
C2 H2 0.9500
C3 C4 1.401(4)
C3 H3 0.9500
C4 C5 1.393(5)
C4 H4 0.9500
C5 C6 1.398(4)
C5 C7 1.509(4)
C7 C21 1.542(4)
C7 C17 1.555(4)
C7 C8 1.565(4)
C8 C18 1.535(4)
C8 H8 1.0000
C9 C10 1.515(4)
C10 C11 1.535(5)
C10 H10A 0.9900
C10 H10B 0.9900
C11 C18 1.531(5)
C11 H11 1.0000
C12 C13 1.500(5)
C12 H12A 0.9900
C12 H12B 0.9900
C13 C14 1.334(5)
C13 H13 0.9500
C14 C15 1.498(5)
C14 C19 1.519(4)
C15 H15A 0.9900
C15 H15B 0.9900
C16 C17 1.509(4)
C16 H16A 0.9900
C16 H16B 0.9900
C17 H17A 0.9900
C17 H17B 0.9900
C18 C19 1.536(4)
C18 H18 1.0000
C19 C20 1.536(5)
C19 H19 1.0000
C20 C21 1.528(4)
C20 H20A 0.9900
C20 H20B 0.9900
C21 H21 1.0000
O3 C22 1.264(5)
O4 C22 1.246(4)
O5 C25 1.222(5)
O6 C25 1.316(6)
O6 H67 0.8800
O7 C26 1.242(4)
O8 N4 1.236(3)
O9 N4 1.234(4)
N3 C26 1.338(5)
N3 C23 1.465(4)
N3 H37 0.8800
N4 C30 1.477(4)
C22 C23 1.542(5)
C23 C24 1.524(6)
C23 H23 1.0000
C24 C25 1.505(6)
C24 H24A 0.9900
C24 H24B 0.9900
C26 C27 1.497(5)
C27 C28 1.394(5)
C27 C32 1.398(5)
C28 C29 1.380(5)
C28 H28 0.9500
C29 C30 1.393(4)
C29 H29 0.9500
C30 C31 1.382(4)
C31 C32 1.386(5)
C31 H31 0.9500
C32 H32 0.9500
O1W H11W 0.8599
O1W H12W 0.8599
O2W H21W 0.8600
O2W H22W 0.8600
O3W H31W 0.8600
O3W H32W 0.8600
O4W H41W 0.9017
O4W H42W 0.9093
O5W H32W 1.0394
O5W H42W 1.2568
O6W H21W 1.0608
O6W H22W 0.8806

loop_
_geom_hbond_atom_site_label_D
_geom_hbond_atom_site_label_H
_geom_hbond_atom_site_label_A
_geom_hbond_site_symmetry_A
_geom_hbond_distance_DH
_geom_hbond_distance_HA
_geom_hbond_distance_DA
_geom_hbond_angle_DHA
N2 H22 O1W . 0.93 1.74 2.665(4) 176.6
O6 H67 O3 2_655 0.88 1.73 2.562(4) 155.8
N3 H37 O2W 2_755 0.88 2.00 2.875(5) 173.5
N3 H37 O6W 2_755 0.88 2.18 3.010(17) 157.3
O1W H11W O3 . 0.86 1.89 2.735(4) 167.5
O1W H12W O3W . 0.86 1.85 2.645(5) 154.0
O2W H21W O5 2_645 0.86 2.12 2.937(5) 158.2
O2W H22W O4 1_655 0.86 1.91 2.759(5) 171.5
O3W H31W O7 1_655 0.86 1.86 2.713(5) 170.5
O3W H32W O4W . 0.86 1.84 2.544(8) 137.6
O4W H41W O2W . 0.90 2.32 3.209(8) 166.5
O4W H42W O3 2_745 0.91 2.58 3.205(8) 126.0
C28 H28 O7 . 0.95 2.60 2.846(5) 94.8
C29 H29 O2 2_756 0.95 2.34 3.191(4) 148.7

loop_
_geom_torsion_atom_site_label_1
_geom_torsion_atom_site_label_2
_geom_torsion_atom_site_label_3
_geom_torsion_atom_site_label_4
_geom_torsion
C6 C1 C2 C3 -1.0(4)
C1 C2 C3 C4 0.3(5)
C2 C3 C4 C5 0.3(4)
C3 C4 C5 C6 -0.2(4)
C3 C4 C5 C7 -175.0(3)
C2 C1 C6 C5 1.1(4)
C2 C1 C6 N1 -178.4(3)
C4 C5 C6 C1 -0.6(4)
C7 C5 C6 C1 175.1(2)
C4 C5 C6 N1 179.0(3)
C7 C5 C6 N1 -5.3(3)
C9 N1 C6 C1 21.2(5)
C8 N1 C6 C1 172.5(3)
C9 N1 C6 C5 -158.4(3)
C8 N1 C6 C5 -7.0(3)
C4 C5 C7 C21 -45.2(4)
C6 C5 C7 C21 139.6(3)
C4 C5 C7 C17 70.5(4)
C6 C5 C7 C17 -104.7(3)
C4 C5 C7 C8 -170.4(3)
C6 C5 C7 C8 14.4(3)
C9 N1 C8 C18 44.1(3)
C6 N1 C8 C18 -108.8(3)
C9 N1 C8 C7 168.6(2)
C6 N1 C8 C7 15.7(3)
C5 C7 C8 N1 -17.6(3)
C21 C7 C8 N1 -143.7(2)
C17 C7 C8 N1 102.0(3)
C5 C7 C8 C18 100.3(3)
C21 C7 C8 C18 -25.8(4)
C17 C7 C8 C18 -140.1(3)
C6 N1 C9 O2 -27.9(4)
C8 N1 C9 O2 -176.6(3)
C6 N1 C9 C10 151.7(3)
C8 N1 C9 C10 3.0(4)
O2 C9 C10 C11 154.8(3)
N1 C9 C10 C11 -24.8(4)
C12 O1 C11 C18 -69.3(3)
C12 O1 C11 C10 169.2(2)
C9 C10 C11 O1 119.6(3)
C9 C10 C11 C18 -3.5(4)
C11 O1 C12 C13 86.9(3)
O1 C12 C13 C14 -62.9(4)
C12 C13 C14 C15 178.2(3)
C12 C13 C14 C19 -1.9(5)
C13 C14 C15 N2 -124.1(3)
C19 C14 C15 N2 56.0(4)
C16 N2 C15 C14 75.4(3)
C21 N2 C15 C14 -46.6(4)
C15 N2 C16 C17 -140.9(3)
C21 N2 C16 C17 -15.8(3)
N2 C16 C17 C7 35.8(3)
C5 C7 C17 C16 -165.9(3)
C21 C7 C17 C16 -41.8(3)
C8 C7 C17 C16 80.2(3)
O1 C11 C18 C8 -68.6(3)
C10 C11 C18 C8 49.4(3)
O1 C11 C18 C19 58.9(3)
C10 C11 C18 C19 176.9(3)
N1 C8 C18 C11 -70.4(3)
C7 C8 C18 C11 173.2(2)
N1 C8 C18 C19 158.3(3)
C7 C8 C18 C19 41.9(4)
C13 C14 C19 C18 56.6(4)
C15 C14 C19 C18 -123.4(3)
C13 C14 C19 C20 175.7(3)
C15 C14 C19 C20 -4.4(3)
C11 C18 C19 C14 -67.4(3)
C8 C18 C19 C14 57.8(3)
C11 C18 C19 C20 171.9(2)
C8 C18 C19 C20 -62.9(3)
C14 C19 C20 C21 -54.6(3)
C18 C19 C20 C21 69.2(3)
C19 C20 C21 C7 -55.3(3)
C19 C20 C21 N2 63.1(3)
C5 C7 C21 C20 -86.1(3)
C17 C7 C21 C20 152.6(3)
C8 C7 C21 C20 32.8(4)
C5 C7 C21 N2 152.7(2)
C17 C7 C21 N2 31.4(3)
C8 C7 C21 N2 -88.4(3)
C15 N2 C21 C20 -10.9(4)
C16 N2 C21 C20 -135.3(3)
C15 N2 C21 C7 114.0(3)
C16 N2 C21 C7 -10.4(3)
C26 N3 C23 C24 146.4(3)
C26 N3 C23 C22 -92.8(4)
O4 C22 C23 N3 179.6(3)
O3 C22 C23 N3 -2.3(5)
O4 C22 C23 C24 -59.6(4)
O3 C22 C23 C24 118.4(4)
N3 C23 C24 C25 -72.4(4)
C22 C23 C24 C25 164.6(3)
C23 C24 C25 O5 -21.7(5)
C23 C24 C25 O6 160.8(3)
C23 N3 C26 O7 -4.8(6)
C23 N3 C26 C27 175.8(3)
O7 C26 C27 C28 -34.4(5)
N3 C26 C27 C28 145.1(3)
O7 C26 C27 C32 142.4(4)
N3 C26 C27 C32 -38.1(5)
C32 C27 C28 C29 0.2(5)
C26 C27 C28 C29 177.0(3)
C27 C28 C29 C30 -0.4(5)
C28 C29 C30 C31 -0.1(5)
C28 C29 C30 N4 -178.7(3)
O9 N4 C30 C31 -4.5(5)
O8 N4 C30 C31 176.3(3)
O9 N4 C30 C29 174.2(3)
O8 N4 C30 C29 -5.0(5)
C29 C30 C31 C32 0.8(6)
N4 C30 C31 C32 179.4(3)
C30 C31 C32 C27 -0.9(6)
C28 C27 C32 C31 0.5(6)
C26 C27 C32 C31 -176.2(4)
